data_2213963
loop_
_publ_author_name
'Shu-Fang Zhang'
'Xiao-Gang Yang'
'Zhi Liu'
'Wei-Hua Li'
'Bao-Rong Hou'

_publ_section_title
;
 Bis(2,3,5-triphenyltetrazolium) tetrachloridocadmate(II)
;
_journal_coeditor_code SJ2289
_journal_issue 6
_journal_name_full 'Acta Crystallographica Section E'
_journal_page_first m1583
_journal_page_last m1583
_journal_paper_doi 10.1107/S160053680702034X
_journal_volume 63
_journal_year 2007
_chemical_formula_iupac '(C19 H15 N4)2 [Cd Cl4]'
_chemical_formula_moiety '2(C19 H15 N4 +), Cd Cl4 2-'
_chemical_formula_sum 'C38 H30 Cd Cl4 N8'
_chemical_formula_weight 852.90
_chemical_name_systematic
;
Bis(2,3,5-triphenyltetrazolium) tetrachloridocadmate(II)
;
_space_group_IT_number 14
_symmetry_cell_setting monoclinic
_symmetry_space_group_name_Hall '-P 2ybc'
_symmetry_space_group_name_H-M 'P 1 21/c 1'
_atom_sites_solution_hydrogens geom
_atom_sites_solution_primary direct
_atom_sites_solution_secondary difmap
_audit_creation_method SHELXL-97
_cell_angle_alpha 90.00
_cell_angle_beta 90.73(3)
_cell_angle_gamma 90.00
_cell_formula_units_Z 4
_cell_length_a 12.207(2)
_cell_length_b 15.254(3)
_cell_length_c 20.132(4)
_cell_measurement_reflns_used 31115
_cell_measurement_temperature 153(2)
_cell_measurement_theta_max 27.47
_cell_measurement_theta_min 3.15
_cell_volume 3748.4(12)
_computing_cell_refinement 'SAINT (Bruker, 1999)'
_computing_data_collection 'SMART (Bruker, 1998)'
_computing_data_reduction SAINT
_computing_molecular_graphics 'SHELXTL (Bruker, 1999)'
_computing_publication_material SHELXTL
_computing_structure_refinement 'SHELXL97 (Sheldrick, 1997)'
_computing_structure_solution 'SHELXS97 (Sheldrick, 1997)'
_diffrn_ambient_temperature 153(2)
_diffrn_measured_fraction_theta_full 0.997
_diffrn_measured_fraction_theta_max 0.997
_diffrn_measurement_device_type 'Bruker SMART CCD area-detector'
_diffrn_measurement_method '\f and \w'
_diffrn_radiation_monochromator graphite
_diffrn_radiation_source 'fine-focus sealed tube'
_diffrn_radiation_type MoK\a
_diffrn_radiation_wavelength 0.71073
_diffrn_reflns_av_R_equivalents 0.0173
_diffrn_reflns_av_sigmaI/netI 0.0143
_diffrn_reflns_limit_h_max 15
_diffrn_reflns_limit_h_min -15
_diffrn_reflns_limit_k_max 19
_diffrn_reflns_limit_k_min -19
_diffrn_reflns_limit_l_max 26
_diffrn_reflns_limit_l_min -26
_diffrn_reflns_number 35919
_diffrn_reflns_theta_full 27.47
_diffrn_reflns_theta_max 27.47
_diffrn_reflns_theta_min 3.15
_diffrn_standards_interval_count 0
_diffrn_standards_number 0
_exptl_absorpt_coefficient_mu 0.908
_exptl_absorpt_correction_T_max 0.8684
_exptl_absorpt_correction_T_min 0.8116
_exptl_absorpt_correction_type multi-scan
_exptl_absorpt_process_details '(SADABS; Sheldrick, 1996)'
_exptl_crystal_colour colorless
_exptl_crystal_density_diffrn 1.511
_exptl_crystal_density_method 'not measured'
_exptl_crystal_description block
_exptl_crystal_F_000 1720
_exptl_crystal_size_max 0.24
_exptl_crystal_size_mid 0.22
_exptl_crystal_size_min 0.16
_refine_diff_density_max 0.945
_refine_diff_density_min -0.451
_refine_ls_extinction_method none
_refine_ls_goodness_of_fit_ref 1.090
_refine_ls_hydrogen_treatment constr
_refine_ls_matrix_type full
_refine_ls_number_parameters 460
_refine_ls_number_reflns 8568
_refine_ls_number_restraints 0
_refine_ls_restrained_S_all 1.090
_refine_ls_R_factor_all 0.0252
_refine_ls_R_factor_gt 0.0216
_refine_ls_shift/su_max 0.001
_refine_ls_shift/su_mean 0.000
_refine_ls_structure_factor_coef Fsqd
_refine_ls_weighting_details 'calc w=1/[\s^2^(Fo^2^)+(0.0278P)^2^+1.8818P] where P=(Fo^2^+2Fc^2^)/3'
_refine_ls_weighting_scheme calc
_refine_ls_wR_factor_gt 0.0531
_refine_ls_wR_factor_ref 0.0577
_reflns_number_gt 7790
_reflns_number_total 8568
_reflns_threshold_expression I>2\s(I)
_cod_data_source_file sj2289.cif
_cod_data_source_block I
_cod_original_cell_volume 3748.4(13)
_cod_original_sg_symbol_H-M 'P 21/c'
_cod_database_code 2213963
_cod_database_fobs_code 2213963

loop_
_symmetry_equiv_pos_as_xyz
'x, y, z'
'-x, y+1/2, -z+1/2'
'-x, -y, -z'
'x, -y-1/2, z-1/2'

loop_
_atom_site_type_symbol
_atom_site_label
_atom_site_fract_x
_atom_site_fract_y
_atom_site_fract_z
_atom_site_U_iso_or_equiv
_atom_site_adp_type
_atom_site_calc_flag
_atom_site_refinement_flags
_atom_site_occupancy
Cd Cd1 0.714725(9) 0.234715(7) 0.156523(5) 0.02065(4) Uani d . 1
Cl Cl1 0.69331(4) 0.07695(3) 0.17345(2) 0.03064(9) Uani d . 1
Cl Cl2 0.90043(3) 0.28875(3) 0.12929(2) 0.02984(9) Uani d . 1
Cl Cl3 0.58886(3) 0.28616(2) 0.067656(17) 0.02120(7) Uani d . 1
Cl Cl4 0.66298(3) 0.30323(3) 0.262572(17) 0.02458(8) Uani d . 1
N N1 0.28772(10) 0.78597(8) 0.06939(6) 0.0181(2) Uani d . 1
N N2 0.46597(11) 0.79913(8) 0.09433(6) 0.0196(2) Uani d . 1
N N3 0.32786(10) 0.70996(8) 0.08724(6) 0.0172(2) Uani d . 1
N N4 1.16473(11) 0.27541(9) 0.03994(6) 0.0211(3) Uani d . 1
N N5 1.16603(11) 0.22688(8) 0.09388(6) 0.0193(2) Uani d . 1
N N6 0.43434(10) 0.71756(8) 0.10180(6) 0.0181(2) Uani d . 1
N N7 1.05604(11) 0.15861(8) 0.02597(6) 0.0204(3) Uani d . 1
N N8 1.10206(10) 0.15691(8) 0.08531(6) 0.0184(2) Uani d . 1
C C1 1.17519(14) 0.04745(11) 0.16212(8) 0.0255(3) Uani d . 1
H H1B 1.2460 0.0666 0.1536 0.031 Uiso calc R 1
C C2 0.50584(12) 0.64480(10) 0.11877(8) 0.0207(3) Uani d . 1
C C3 1.08506(13) 0.08649(10) 0.13188(7) 0.0194(3) Uani d . 1
C C4 0.97900(13) 0.22698(11) -0.10237(8) 0.0249(3) Uani d . 1
H H4B 0.9470 0.1756 -0.0870 0.030 Uiso calc R 1
C C5 0.37427(12) 0.84022(9) 0.07391(7) 0.0179(3) Uani d . 1
C C6 1.06337(13) 0.26663(10) -0.06641(7) 0.0214(3) Uani d . 1
C C7 1.09531(13) 0.23275(10) -0.00113(7) 0.0201(3) Uani d . 1
C C8 0.28952(15) 1.04843(11) -0.00965(8) 0.0287(4) Uani d . 1
H H8A 0.2389 1.0673 -0.0415 0.034 Uiso calc R 1
C C9 1.11354(16) 0.34246(11) -0.09007(8) 0.0295(4) Uani d . 1
H H9A 1.1711 0.3681 -0.0664 0.035 Uiso calc R 1
C C10 0.20113(15) 0.50241(12) 0.14217(10) 0.0332(4) Uani d . 1
H H10A 0.2009 0.4649 0.1786 0.040 Uiso calc R 1
C C11 0.36276(15) 1.10763(11) 0.01861(9) 0.0299(4) Uani d . 1
H H11A 0.3613 1.1661 0.0055 0.036 Uiso calc R 1
C C12 0.54656(14) 0.59573(11) 0.06708(8) 0.0284(3) Uani d . 1
H H12A 0.5310 0.6102 0.0231 0.034 Uiso calc R 1
C C13 1.21644(15) 0.29460(12) 0.26792(8) 0.0291(4) Uani d . 1
H H13A 1.1795 0.2988 0.3079 0.035 Uiso calc R 1
C C14 0.26513(12) 0.62984(9) 0.08774(7) 0.0192(3) Uani d . 1
C C15 1.32978(13) 0.28155(11) 0.14890(9) 0.0262(3) Uani d . 1
H H15A 1.3668 0.2766 0.1090 0.031 Uiso calc R 1
C C16 0.29176(13) 0.96112(10) 0.00953(8) 0.0233(3) Uani d . 1
H H16A 0.2424 0.9214 -0.0091 0.028 Uiso calc R 1
C C17 0.36847(12) 0.93340(10) 0.05690(7) 0.0188(3) Uani d . 1
C C18 0.13693(14) 0.53840(12) 0.03213(9) 0.0315(4) Uani d . 1
H H18A 0.0933 0.5250 -0.0047 0.038 Uiso calc R 1
C C19 0.26649(14) 0.57716(11) 0.14365(8) 0.0262(3) Uani d . 1
H H19A 0.3093 0.5911 0.1807 0.031 Uiso calc R 1
C C20 0.94289(15) 0.26472(13) -0.16149(9) 0.0313(4) Uani d . 1
H H20A 0.8865 0.2386 -0.1859 0.038 Uiso calc R 1
C C21 0.44200(13) 0.99264(10) 0.08539(8) 0.0232(3) Uani d . 1
H H21A 0.4932 0.9738 0.1169 0.028 Uiso calc R 1
C C22 0.20176(13) 0.61304(11) 0.03161(8) 0.0233(3) Uani d . 1
H H22A 0.2027 0.6503 -0.0049 0.028 Uiso calc R 1
C C23 0.97874(13) 0.05929(10) 0.14174(8) 0.0231(3) Uani d . 1
H H23A 0.9203 0.0862 0.1197 0.028 Uiso calc R 1
C C24 1.16301(14) 0.26143(11) 0.21197(8) 0.0234(3) Uani d . 1
H H24A 1.0901 0.2440 0.2135 0.028 Uiso calc R 1
C C25 1.22195(12) 0.25521(10) 0.15412(7) 0.0193(3) Uani d . 1
C C26 0.61160(16) 0.52405(12) 0.08323(10) 0.0365(4) Uani d . 1
H H26A 0.6406 0.4895 0.0497 0.044 Uiso calc R 1
C C27 0.59140(17) 0.55454(14) 0.19931(10) 0.0410(5) Uani d . 1
H H27A 0.6067 0.5401 0.2433 0.049 Uiso calc R 1
C C28 0.13662(15) 0.48343(11) 0.08718(11) 0.0357(4) Uani d . 1
H H28A 0.0927 0.4336 0.0870 0.043 Uiso calc R 1
C C29 1.07672(18) 0.37922(13) -0.14926(9) 0.0373(4) Uani d . 1
H H29A 1.1098 0.4296 -0.1656 0.045 Uiso calc R 1
C C30 0.99065(17) 0.34099(13) -0.18406(8) 0.0357(4) Uani d . 1
H H30A 0.9648 0.3669 -0.2230 0.043 Uiso calc R 1
C C31 1.05005(16) -0.04896(11) 0.21749(8) 0.0309(4) Uani d . 1
H H31A 1.0381 -0.0945 0.2472 0.037 Uiso calc R 1
C C32 0.52652(15) 0.62680(12) 0.18486(9) 0.0322(4) Uani d . 1
H H32A 0.4981 0.6617 0.2184 0.039 Uiso calc R 1
C C33 0.63346(16) 0.50377(12) 0.14888(10) 0.0379(4) Uani d . 1
H H33A 0.6769 0.4555 0.1593 0.045 Uiso calc R 1
C C34 1.38103(14) 0.31553(12) 0.20490(9) 0.0324(4) Uani d . 1
H H34A 1.4533 0.3345 0.2028 0.039 Uiso calc R 1
C C35 0.96171(15) -0.00952(11) 0.18556(8) 0.0282(3) Uani d . 1
H H35A 0.8910 -0.0292 0.1935 0.034 Uiso calc R 1
C C36 0.43818(14) 1.08006(11) 0.06637(9) 0.0290(4) Uani d . 1
H H36A 0.4862 1.1202 0.0857 0.035 Uiso calc R 1
C C37 1.15587(15) -0.02118(11) 0.20551(9) 0.0301(4) Uani d . 1
H H37A 1.2145 -0.0488 0.2267 0.036 Uiso calc R 1
C C38 1.32453(15) 0.32131(12) 0.26427(9) 0.0320(4) Uani d . 1
H H38A 1.3598 0.3434 0.3019 0.038 Uiso calc R 1

loop_
_atom_site_aniso_label
_atom_site_aniso_U_11
_atom_site_aniso_U_22
_atom_site_aniso_U_33
_atom_site_aniso_U_12
_atom_site_aniso_U_13
_atom_site_aniso_U_23
Cd1 0.02031(6) 0.02291(6) 0.01869(6) -0.00040(4) -0.00164(4) 0.00029(4)
Cl1 0.0350(2) 0.02315(19) 0.0337(2) -0.00084(16) -0.00361(17) 0.00242(16)
Cl2 0.02000(18) 0.0354(2) 0.0341(2) -0.00039(15) 0.00095(16) 0.00203(17)
Cl3 0.02154(17) 0.02392(17) 0.01808(15) -0.00071(13) -0.00155(13) 0.00113(13)
Cl4 0.02743(19) 0.02940(19) 0.01689(16) -0.00481(15) -0.00084(14) -0.00108(14)
N1 0.0201(6) 0.0165(6) 0.0176(6) 0.0021(5) 0.0020(5) -0.0004(5)
N2 0.0218(6) 0.0173(6) 0.0197(6) 0.0004(5) 0.0008(5) -0.0016(5)
N3 0.0163(6) 0.0167(6) 0.0185(6) 0.0012(5) 0.0004(5) -0.0008(5)
N4 0.0227(6) 0.0218(6) 0.0189(6) 0.0014(5) 0.0022(5) 0.0021(5)
N5 0.0196(6) 0.0194(6) 0.0188(6) 0.0001(5) 0.0002(5) 0.0005(5)
N6 0.0175(6) 0.0164(6) 0.0202(6) 0.0007(5) -0.0012(5) -0.0017(5)
N7 0.0214(6) 0.0221(6) 0.0178(6) 0.0027(5) -0.0014(5) 0.0000(5)
N8 0.0181(6) 0.0201(6) 0.0172(5) 0.0008(5) 0.0007(5) 0.0002(5)
C1 0.0259(8) 0.0231(8) 0.0273(8) 0.0038(6) -0.0036(6) -0.0010(6)
C2 0.0186(7) 0.0172(7) 0.0263(7) 0.0023(6) -0.0031(6) 0.0000(6)
C3 0.0248(7) 0.0165(7) 0.0169(6) 0.0009(6) 0.0009(6) 0.0007(5)
C4 0.0233(8) 0.0300(8) 0.0216(7) 0.0061(6) 0.0029(6) 0.0002(6)
C5 0.0193(7) 0.0186(7) 0.0159(6) 0.0012(5) 0.0016(5) -0.0026(5)
C6 0.0244(8) 0.0229(7) 0.0169(7) 0.0063(6) 0.0037(6) 0.0001(6)
C7 0.0203(7) 0.0207(7) 0.0194(7) 0.0029(6) 0.0022(6) -0.0011(6)
C8 0.0333(9) 0.0262(8) 0.0268(8) 0.0099(7) 0.0060(7) 0.0045(7)
C9 0.0388(10) 0.0265(8) 0.0231(7) -0.0007(7) 0.0036(7) 0.0011(6)
C10 0.0320(9) 0.0222(8) 0.0458(10) 0.0033(7) 0.0089(8) 0.0111(7)
C11 0.0354(9) 0.0173(7) 0.0374(9) 0.0050(7) 0.0158(7) 0.0034(7)
C12 0.0309(9) 0.0263(8) 0.0278(8) 0.0070(7) -0.0020(7) -0.0023(7)
C13 0.0369(9) 0.0293(8) 0.0211(7) -0.0005(7) -0.0007(7) -0.0008(6)
C14 0.0179(7) 0.0148(6) 0.0250(7) -0.0001(5) 0.0026(6) -0.0020(6)
C15 0.0195(7) 0.0295(8) 0.0296(8) 0.0011(6) 0.0032(6) -0.0025(7)
C16 0.0250(8) 0.0225(7) 0.0224(7) 0.0028(6) 0.0018(6) -0.0011(6)
C17 0.0197(7) 0.0168(7) 0.0201(7) 0.0019(5) 0.0061(6) -0.0004(5)
C18 0.0237(8) 0.0304(9) 0.0405(9) -0.0048(7) 0.0015(7) -0.0114(7)
C19 0.0260(8) 0.0235(8) 0.0291(8) 0.0037(6) 0.0005(7) 0.0046(6)
C20 0.0292(9) 0.0418(10) 0.0228(8) 0.0128(7) -0.0022(7) -0.0038(7)
C21 0.0204(7) 0.0208(7) 0.0286(8) 0.0008(6) 0.0045(6) -0.0030(6)
C22 0.0208(7) 0.0250(8) 0.0243(7) -0.0002(6) 0.0028(6) -0.0026(6)
C23 0.0231(7) 0.0208(7) 0.0255(7) 0.0005(6) 0.0000(6) 0.0003(6)
C24 0.0230(8) 0.0250(8) 0.0221(7) -0.0015(6) -0.0003(6) 0.0009(6)
C25 0.0186(7) 0.0197(7) 0.0196(7) 0.0010(5) -0.0019(6) -0.0010(5)
C26 0.0379(10) 0.0277(9) 0.0436(10) 0.0125(8) -0.0036(8) -0.0102(8)
C27 0.0471(11) 0.0392(11) 0.0364(10) 0.0108(9) -0.0153(9) 0.0054(8)
C28 0.0286(9) 0.0189(8) 0.0598(12) -0.0049(7) 0.0064(8) -0.0030(8)
C29 0.0576(12) 0.0276(9) 0.0269(8) 0.0049(8) 0.0054(8) 0.0071(7)
C30 0.0506(11) 0.0370(10) 0.0194(7) 0.0202(9) 0.0027(7) 0.0041(7)
C31 0.0490(11) 0.0177(7) 0.0258(8) -0.0013(7) -0.0022(7) 0.0014(6)
C32 0.0346(9) 0.0346(9) 0.0273(8) 0.0100(8) -0.0074(7) -0.0031(7)
C33 0.0375(10) 0.0241(9) 0.0517(11) 0.0107(7) -0.0127(9) 0.0012(8)
C34 0.0213(8) 0.0337(9) 0.0421(10) -0.0011(7) -0.0068(7) -0.0041(8)
C35 0.0323(9) 0.0209(8) 0.0316(8) -0.0052(7) 0.0043(7) 0.0008(7)
C36 0.0254(8) 0.0195(8) 0.0425(9) -0.0030(6) 0.0099(7) -0.0049(7)
C37 0.0391(10) 0.0218(8) 0.0292(8) 0.0071(7) -0.0099(7) 0.0011(7)
C38 0.0348(9) 0.0311(9) 0.0298(8) 0.0002(7) -0.0135(7) -0.0037(7)

loop_
_atom_type_symbol
_atom_type_description
_atom_type_scat_dispersion_real
_atom_type_scat_dispersion_imag
_atom_type_scat_source
C C 0.0033 0.0016 'International Tables Vol C Tables 4.2.6.8 and 6.1.1.4'
H H 0.0000 0.0000 'International Tables Vol C Tables 4.2.6.8 and 6.1.1.4'
N N 0.0061 0.0033 'International Tables Vol C Tables 4.2.6.8 and 6.1.1.4'
Cl Cl 0.1484 0.1585 'International Tables Vol C Tables 4.2.6.8 and 6.1.1.4'
Cd Cd -0.8075 1.2024 'International Tables Vol C Tables 4.2.6.8 and 6.1.1.4'

loop_
_geom_angle_atom_site_label_1
_geom_angle_atom_site_label_2
_geom_angle_atom_site_label_3
_geom_angle
Cl1 Cd1 Cl4 105.508(18)
Cl1 Cd1 Cl3 110.297(15)
Cl4 Cd1 Cl3 109.17(2)
Cl1 Cd1 Cl2 117.232(16)
Cl4 Cd1 Cl2 107.18(3)
Cl3 Cd1 Cl2 107.22(2)
N3 N1 C5 103.64(12)
N6 N2 C5 103.44(12)
N1 N3 N6 110.12(12)
N1 N3 C14 123.80(12)
N6 N3 C14 126.02(12)
N5 N4 C7 103.67(13)
N4 N5 N8 110.08(12)
N4 N5 C25 121.59(13)
N8 N5 C25 128.02(12)
N2 N6 N3 110.16(12)
N2 N6 C2 125.16(13)
N3 N6 C2 124.55(12)
N8 N7 C7 103.58(12)
N7 N8 N5 110.18(12)
N7 N8 C3 122.84(12)
N5 N8 C3 126.96(12)
C3 C1 C37 117.46(16)
C3 C1 H1B 121.3
C37 C1 H1B 121.3
C32 C2 C12 123.82(15)
C32 C2 N6 118.82(14)
C12 C2 N6 117.34(14)
C23 C3 C1 123.43(15)
C23 C3 N8 117.45(13)
C1 C3 N8 119.06(14)
C20 C4 C6 119.40(17)
C20 C4 H4B 120.3
C6 C4 H4B 120.3
N2 C5 N1 112.63(13)
N2 C5 C17 124.24(13)
N1 C5 C17 123.12(13)
C4 C6 C9 120.57(15)
C4 C6 C7 120.14(15)
C9 C6 C7 119.15(15)
N4 C7 N7 112.47(13)
N4 C7 C6 122.75(14)
N7 C7 C6 124.71(14)
C16 C8 C11 120.04(16)
C16 C8 H8A 120.0
C11 C8 H8A 120.0
C29 C9 C6 119.32(17)
C29 C9 H9A 120.3
C6 C9 H9A 120.3
C28 C10 C19 120.64(17)
C28 C10 H10A 119.7
C19 C10 H10A 119.7
C8 C11 C36 120.33(15)
C8 C11 H11A 119.8
C36 C11 H11A 119.8
C2 C12 C26 117.48(16)
C2 C12 H12A 121.3
C26 C12 H12A 121.3
C38 C13 C24 120.14(16)
C38 C13 H13A 119.9
C24 C13 H13A 119.9
C19 C14 C22 123.87(15)
C19 C14 N3 119.81(14)
C22 C14 N3 116.23(13)
C25 C15 C34 117.94(16)
C25 C15 H15A 121.0
C34 C15 H15A 121.0
C8 C16 C17 119.51(15)
C8 C16 H16A 120.2
C17 C16 H16A 120.2
C21 C17 C16 120.60(14)
C21 C17 C5 120.33(14)
C16 C17 C5 119.00(14)
C22 C18 C28 120.58(17)
C22 C18 H18A 119.7
C28 C18 H18A 119.7
C14 C19 C10 117.25(16)
C14 C19 H19A 121.4
C10 C19 H19A 121.4
C30 C20 C4 120.04(18)
C30 C20 H20A 120.0
C4 C20 H20A 120.0
C36 C21 C17 119.39(15)
C36 C21 H21A 120.3
C17 C21 H21A 120.3
C14 C22 C18 117.29(16)
C14 C22 H22A 121.4
C18 C22 H22A 121.4
C3 C23 C35 117.88(15)
C3 C23 H23A 121.1
C35 C23 H23A 121.1
C25 C24 C13 117.69(15)
C25 C24 H24A 121.2
C13 C24 H24A 121.2
C24 C25 C15 123.48(15)
C24 C25 N5 118.78(14)
C15 C25 N5 117.51(14)
C33 C26 C12 120.27(17)
C33 C26 H26A 119.9
C12 C26 H26A 119.9
C33 C27 C32 120.56(17)
C33 C27 H27A 119.7
C32 C27 H27A 119.7
C10 C28 C18 120.36(16)
C10 C28 H28A 119.8
C18 C28 H28A 119.8
C30 C29 C9 120.02(18)
C30 C29 H29A 120.0
C9 C29 H29A 120.0
C20 C30 C29 120.62(16)
C20 C30 H30A 119.7
C29 C30 H30A 119.7
C37 C31 C35 120.57(16)
C37 C31 H31A 119.7
C35 C31 H31A 119.7
C2 C32 C27 117.26(17)
C2 C32 H32A 121.4
C27 C32 H32A 121.4
C26 C33 C27 120.60(17)
C26 C33 H33A 119.7
C27 C33 H33A 119.7
C15 C34 C38 120.02(16)
C15 C34 H34A 120.0
C38 C34 H34A 120.0
C31 C35 C23 120.08(16)
C31 C35 H35A 120.0
C23 C35 H35A 120.0
C11 C36 C21 120.12(16)
C11 C36 H36A 119.9
C21 C36 H36A 119.9
C31 C37 C1 120.55(16)
C31 C37 H37A 119.7
C1 C37 H37A 119.7
C13 C38 C34 120.71(16)
C13 C38 H38A 119.6
C34 C38 H38A 119.6

loop_
_geom_bond_atom_site_label_1
_geom_bond_atom_site_label_2
_geom_bond_distance
Cd1 Cl1 2.4450(6)
Cd1 Cl4 2.4666(6)
Cd1 Cl3 2.4712(8)
Cd1 Cl2 2.4801(6)
N1 N3 1.3073(18)
N1 C5 1.3442(19)
N2 N6 1.3120(18)
N2 C5 1.3428(19)
N3 N6 1.3339(17)
N3 C14 1.4424(19)
N4 N5 1.3142(18)
N4 C7 1.344(2)
N5 N8 1.3323(18)
N5 C25 1.4498(19)
N6 C2 1.4500(19)
N7 N8 1.3139(17)
N7 C7 1.346(2)
N8 C3 1.4425(19)
C1 C3 1.385(2)
C1 C37 1.386(2)
C1 H1B 0.9300
C2 C32 1.379(2)
C2 C12 1.380(2)
C3 C23 1.379(2)
C4 C20 1.389(2)
C4 C6 1.390(2)
C4 H4B 0.9300
C5 C17 1.464(2)
C6 C9 1.395(2)
C6 C7 1.461(2)
C8 C16 1.387(2)
C8 C11 1.388(3)
C8 H8A 0.9300
C9 C29 1.387(2)
C9 H9A 0.9300
C10 C28 1.381(3)
C10 C19 1.392(2)
C10 H10A 0.9300
C11 C36 1.388(3)
C11 H11A 0.9300
C12 C26 1.387(2)
C12 H12A 0.9300
C13 C38 1.384(3)
C13 C24 1.390(2)
C13 H13A 0.9300
C14 C19 1.383(2)
C14 C22 1.385(2)
C15 C25 1.382(2)
C15 C34 1.383(2)
C15 H15A 0.9300
C16 C17 1.394(2)
C16 H16A 0.9300
C17 C21 1.392(2)
C18 C22 1.387(2)
C18 C28 1.390(3)
C18 H18A 0.9300
C19 H19A 0.9300
C20 C30 1.381(3)
C20 H20A 0.9300
C21 C36 1.388(2)
C21 H21A 0.9300
C22 H22A 0.9300
C23 C35 1.388(2)
C23 H23A 0.9300
C24 C25 1.380(2)
C24 H24A 0.9300
C26 C33 1.380(3)
C26 H26A 0.9300
C27 C33 1.381(3)
C27 C32 1.386(3)
C27 H27A 0.9300
C28 H28A 0.9300
C29 C30 1.384(3)
C29 H29A 0.9300
C30 H30A 0.9300
C31 C37 1.384(3)
C31 C35 1.386(3)
C31 H31A 0.9300
C32 H32A 0.9300
C33 H33A 0.9300
C34 C38 1.390(3)
C34 H34A 0.9300
C35 H35A 0.9300
C36 H36A 0.9300
C37 H37A 0.9300
C38 H38A 0.9300

loop_
_geom_hbond_atom_site_label_D
_geom_hbond_atom_site_label_H
_geom_hbond_atom_site_label_A
_geom_hbond_site_symmetry_A
_geom_hbond_distance_DH
_geom_hbond_distance_HA
_geom_hbond_distance_DA
_geom_hbond_angle_DHA
C12 H12A Cl3 3_665 0.93 2.81 3.6362(19) 148.2
C37 H37A Cl4 2_745 0.93 2.71 3.5271(18) 146.4

loop_
_geom_torsion_atom_site_label_1
_geom_torsion_atom_site_label_2
_geom_torsion_atom_site_label_3
_geom_torsion_atom_site_label_4
_geom_torsion
C5 N1 N3 N6 -0.19(15)
C5 N1 N3 C14 -177.63(13)
C7 N4 N5 N8 1.30(16)
C7 N4 N5 C25 -172.82(13)
C5 N2 N6 N3 -0.66(15)
C5 N2 N6 C2 175.24(13)
N1 N3 N6 N2 0.56(16)
C14 N3 N6 N2 177.93(13)
N1 N3 N6 C2 -175.37(13)
C14 N3 N6 C2 2.0(2)
C7 N7 N8 N5 0.16(16)
C7 N7 N8 C3 -178.37(13)
N4 N5 N8 N7 -0.96(16)
C25 N5 N8 N7 172.67(13)
N4 N5 N8 C3 177.49(13)
C25 N5 N8 C3 -8.9(2)
N2 N6 C2 C32 87.7(2)
N3 N6 C2 C32 -96.95(19)
N2 N6 C2 C12 -94.28(18)
N3 N6 C2 C12 81.1(2)
C37 C1 C3 C23 -1.5(2)
C37 C1 C3 N8 -178.68(14)
N7 N8 C3 C23 -47.3(2)
N5 N8 C3 C23 134.40(16)
N7 N8 C3 C1 130.06(15)
N5 N8 C3 C1 -48.2(2)
N6 N2 C5 N1 0.56(16)
N6 N2 C5 C17 -178.19(13)
N3 N1 C5 N2 -0.24(16)
N3 N1 C5 C17 178.53(13)
C20 C4 C6 C9 -1.6(2)
C20 C4 C6 C7 174.10(14)
N5 N4 C7 N7 -1.23(17)
N5 N4 C7 C6 176.06(14)
N8 N7 C7 N4 0.68(17)
N8 N7 C7 C6 -176.56(14)
C4 C6 C7 N4 -170.09(15)
C9 C6 C7 N4 5.7(2)
C4 C6 C7 N7 6.9(2)
C9 C6 C7 N7 -177.36(15)
C4 C6 C9 C29 1.5(3)
C7 C6 C9 C29 -174.30(16)
C16 C8 C11 C36 -0.3(2)
C32 C2 C12 C26 0.3(3)
N6 C2 C12 C26 -177.60(16)
N1 N3 C14 C19 -129.97(16)
N6 N3 C14 C19 53.0(2)
N1 N3 C14 C22 46.9(2)
N6 N3 C14 C22 -130.16(15)
C11 C8 C16 C17 -0.5(2)
C8 C16 C17 C21 0.5(2)
C8 C16 C17 C5 -176.49(14)
N2 C5 C17 C21 -26.7(2)
N1 C5 C17 C21 154.71(14)
N2 C5 C17 C16 150.37(14)
N1 C5 C17 C16 -28.3(2)
C22 C14 C19 C10 1.0(2)
N3 C14 C19 C10 177.61(14)
C28 C10 C19 C14 -1.1(3)
C6 C4 C20 C30 0.0(2)
C16 C17 C21 C36 0.2(2)
C5 C17 C21 C36 177.18(14)
C19 C14 C22 C18 -0.5(2)
N3 C14 C22 C18 -177.18(14)
C28 C18 C22 C14 0.0(2)
C1 C3 C23 C35 1.6(2)
N8 C3 C23 C35 178.84(14)
C38 C13 C24 C25 1.0(2)
C13 C24 C25 C15 -1.2(2)
C13 C24 C25 N5 -175.56(14)
C34 C15 C25 C24 0.3(3)
C34 C15 C25 N5 174.74(15)
N4 N5 C25 C24 122.90(16)
N8 N5 C25 C24 -50.1(2)
N4 N5 C25 C15 -51.8(2)
N8 N5 C25 C15 135.22(16)
C2 C12 C26 C33 0.1(3)
C19 C10 C28 C18 0.7(3)
C22 C18 C28 C10 -0.1(3)
C6 C9 C29 C30 0.3(3)
C4 C20 C30 C29 1.8(3)
C9 C29 C30 C20 -2.0(3)
C12 C2 C32 C27 -0.6(3)
N6 C2 C32 C27 177.31(17)
C33 C27 C32 C2 0.4(3)
C12 C26 C33 C27 -0.2(3)
C32 C27 C33 C26 0.0(3)
C25 C15 C34 C38 0.8(3)
C37 C31 C35 C23 -0.9(3)
C3 C23 C35 C31 -0.4(2)
C8 C11 C36 C21 1.1(3)
C17 C21 C36 C11 -1.0(2)
C35 C31 C37 C1 1.0(3)
C3 C1 C37 C31 0.1(2)
C24 C13 C38 C34 0.1(3)
C15 C34 C38 C13 -1.0(3)
